data_1502369
loop_
_publ_author_name
'Presset, Marc'
'Mohanan, Kishor'
'Hamann, Marie'
'Coquerel, Yoann'
'Rodriguez, Jean'

_publ_section_title
;
 1,3-Dipolar cycloaddition of hydrazones with \a-oxo-ketenes: a
 three-component stereoselective entry to pyrazolidinones and an original
 class of spirooxindoles.
;
_journal_issue 15
_journal_name_full 'Organic letters'
_journal_page_first 4124
_journal_page_last 4127
_journal_paper_doi 10.1021/ol2016669
_journal_volume 13
_journal_year 2011
_chemical_compound_source 'synthesis as described'
_chemical_formula_moiety 'C23 H24 N2 O2'
_chemical_formula_sum 'C23 H24 N2 O2'
_chemical_formula_weight 360.44
_chemical_name_systematic
;
 ?
;
_space_group_IT_number 14
_symmetry_cell_setting monoclinic
_symmetry_Int_Tables_number 14
_symmetry_space_group_name_Hall '-P 2ybc'
_symmetry_space_group_name_H-M 'P 1 21/c 1'
_atom_sites_solution_hydrogens geom
_atom_sites_solution_primary direct
_atom_sites_solution_secondary difmap
_audit_conform_dict_location ftp://ftp.iucr.org/pub/cif_core.dic
_audit_conform_dict_name cif_core.dic
_audit_conform_dict_version 2.4
_audit_creation_date 2010-03-01T11:35:02-00:00
_audit_creation_method 'WinGX routine CIF_UPDATE'
_cell_angle_alpha 90
_cell_angle_beta 105.36
_cell_angle_gamma 90
_cell_formula_units_Z 4
_cell_length_a 12.5890(3)
_cell_length_b 9.3093(2)
_cell_length_c 18.3114(5)
_cell_measurement_reflns_used 18586
_cell_measurement_temperature 293(2)
_cell_measurement_theta_max 28.26
_cell_measurement_theta_min 2.76
_cell_measurement_wavelength 0.71073
_cell_volume 2069.35(9)
_computing_molecular_graphics 'Ortep-3 for Windows (Farrugia, 1997)'
_computing_publication_material 'WinGX publication routines (Farrugia, 1999)'
_computing_structure_refinement 'SHELXL-97 (Sheldrick, 1997)'
_computing_structure_solution 'SHELXS-97 (Sheldrick, 1990)'
_diffrn_ambient_temperature 293(2)
_diffrn_measured_fraction_theta_full 0.969
_diffrn_measured_fraction_theta_max 0.969
_diffrn_measurement_device_type KappaCCD
_diffrn_measurement_method 'Omega + Phi scan'
_diffrn_radiation_monochromator graphite
_diffrn_radiation_probe x-ray
_diffrn_radiation_type MoK\a
_diffrn_radiation_wavelength 0.71073
_diffrn_reflns_av_R_equivalents 0.088
_diffrn_reflns_av_unetI/netI 0.0549
_diffrn_reflns_limit_h_max 16
_diffrn_reflns_limit_h_min 0
_diffrn_reflns_limit_k_max 11
_diffrn_reflns_limit_k_min 0
_diffrn_reflns_limit_l_max 23
_diffrn_reflns_limit_l_min -24
_diffrn_reflns_number 18586
_diffrn_reflns_theta_full 28.26
_diffrn_reflns_theta_max 28.26
_diffrn_reflns_theta_min 2.76
_diffrn_standards_number none
_exptl_absorpt_coefficient_mu 0.074
_exptl_absorpt_correction_type none
_exptl_crystal_colour colourless
_exptl_crystal_density_diffrn 1.157
_exptl_crystal_density_method 'not measured'
_exptl_crystal_description prism
_exptl_crystal_F_000 768
_exptl_crystal_size_max 0.25
_exptl_crystal_size_mid 0.25
_exptl_crystal_size_min 0.15
_refine_diff_density_max 0.256
_refine_diff_density_min -0.228
_refine_diff_density_rms 0.06
_refine_ls_extinction_method none
_refine_ls_goodness_of_fit_ref 1.075
_refine_ls_hydrogen_treatment constr
_refine_ls_matrix_type full
_refine_ls_number_parameters 245
_refine_ls_number_reflns 4968
_refine_ls_number_restraints 0
_refine_ls_restrained_S_all 1.075
_refine_ls_R_factor_all 0.142
_refine_ls_R_factor_gt 0.0699
_refine_ls_shift/su_max 0
_refine_ls_shift/su_mean 0
_refine_ls_structure_factor_coef Fsqd
_refine_ls_weighting_details 'calc w=1/[\s^2^(Fo^2^)+(0.0977P)^2^+0.4329P] where P=(Fo^2^+2Fc^2^)/3'
_refine_ls_weighting_scheme calc
_refine_ls_wR_factor_gt 0.1736
_refine_ls_wR_factor_ref 0.2219
_reflns_number_gt 2568
_reflns_number_total 4968
_reflns_threshold_expression >2sigma(I)
_cod_data_source_file ol2016669_si_002.cif
_cod_data_source_block mapos43
_cod_original_sg_symbol_H-M 'P 21/c'
_cod_database_code 1502369

loop_
_symmetry_equiv_pos_as_xyz
'x, y, z'
'-x, y+1/2, -z+1/2'
'-x, -y, -z'
'x, -y-1/2, z-1/2'

loop_
_atom_site_label
_atom_site_type_symbol
_atom_site_fract_x
_atom_site_fract_y
_atom_site_fract_z
_atom_site_U_iso_or_equiv
_atom_site_adp_type
_atom_site_occupancy
_atom_site_symmetry_multiplicity
_atom_site_calc_flag
_atom_site_refinement_flags
C1 C -0.05236(18) 0.2695(2) 0.10010(12) 0.0512(5) Uani 1 1 d .
C2 C -0.0718(2) 0.1090(2) 0.11298(13) 0.0608(6) Uani 1 1 d .
C3 C -0.1573(3) 0.0969(3) 0.15526(17) 0.0808(8) Uani 1 1 d .
H3A H -0.1435 0.0141 0.1886 0.097 Uiso 1 1 calc R
H3B H -0.23 0.0877 0.1206 0.097 Uiso 1 1 calc R
C4 C -0.1481(2) 0.2361(3) 0.20092(15) 0.0714(7) Uani 1 1 d .
C5 C -0.1131(2) 0.3473(2) 0.14990(14) 0.0657(6) Uani 1 1 d .
H5A H -0.1775 0.3957 0.1187 0.079 Uiso 1 1 calc R
H5B H -0.0654 0.4187 0.1807 0.079 Uiso 1 1 calc R
C6 C 0.07095(19) 0.2958(2) 0.11635(12) 0.0567(6) Uani 1 1 d .
C7 C -0.08980(19) 0.3067(2) 0.01449(12) 0.0563(6) Uani 1 1 d .
H7 H -0.1025 0.4106 0.0098 0.068 Uiso 1 1 calc R
C8 C 0.2031(2) 0.2965(2) 0.03541(14) 0.0600(6) Uani 1 1 d .
C9 C 0.2981(2) 0.3007(3) 0.09442(18) 0.0766(7) Uani 1 1 d .
H9 H 0.2936 0.2967 0.1443 0.092 Uiso 1 1 calc R
C10 C 0.3994(3) 0.3107(3) 0.0792(3) 0.0964(10) Uani 1 1 d .
H10 H 0.4631 0.3136 0.119 0.116 Uiso 1 1 calc R
C11 C 0.4070(4) 0.3162(4) 0.0073(3) 0.1207(14) Uani 1 1 d .
H11 H 0.4756 0.3236 -0.0026 0.145 Uiso 1 1 calc R
C12 C 0.3123(4) 0.3110(5) -0.0516(3) 0.1252(14) Uani 1 1 d .
H12 H 0.3177 0.3145 -0.1013 0.15 Uiso 1 1 calc R
C13 C 0.2105(3) 0.3006(3) -0.03821(18) 0.0877(9) Uani 1 1 d .
H13 H 0.1473 0.2963 -0.0783 0.105 Uiso 1 1 calc R
C14 C -0.1913(2) 0.2331(3) -0.03105(13) 0.0640(6) Uani 1 1 d .
H14 H -0.1903 0.1334 -0.0341 0.077 Uiso 1 1 calc R
C15 C -0.2811(2) 0.2998(3) -0.06683(14) 0.0643(6) Uani 1 1 d .
H15 H -0.2792 0.3995 -0.0635 0.077 Uiso 1 1 calc R
C16 C -0.3844(2) 0.2368(3) -0.11164(14) 0.0632(6) Uani 1 1 d .
C17 C -0.4137(2) 0.0946(3) -0.10520(18) 0.0888(9) Uani 1 1 d .
H17 H -0.366 0.0339 -0.0715 0.107 Uiso 1 1 calc R
C18 C -0.5132(3) 0.0427(3) -0.1486(2) 0.1014(11) Uani 1 1 d .
H18 H -0.532 -0.0526 -0.1435 0.122 Uiso 1 1 calc R
C19 C -0.5840(3) 0.1290(4) -0.19884(18) 0.0869(9) Uani 1 1 d .
H19 H -0.6505 0.0926 -0.2281 0.104 Uiso 1 1 calc R
C20 C -0.5569(2) 0.2681(3) -0.20580(16) 0.0797(8) Uani 1 1 d .
H20 H -0.6051 0.3276 -0.24 0.096 Uiso 1 1 calc R
C21 C -0.4587(2) 0.3219(3) -0.16269(15) 0.0720(7) Uani 1 1 d .
H21 H -0.4417 0.4179 -0.168 0.086 Uiso 1 1 calc R
C22 C -0.2558(3) 0.2783(4) 0.2190(3) 0.1254(14) Uani 1 1 d .
H22A H -0.3127 0.2898 0.1727 0.188 Uiso 1 1 calc R
H22B H -0.2457 0.3672 0.2466 0.188 Uiso 1 1 calc R
H22C H -0.2767 0.2045 0.2491 0.188 Uiso 1 1 calc R
C23 C -0.0553(3) 0.2167(4) 0.27428(17) 0.1027(11) Uani 1 1 d .
H23A H -0.0755 0.143 0.3047 0.154 Uiso 1 1 calc R
H23B H -0.0439 0.3054 0.302 0.154 Uiso 1 1 calc R
H23C H 0.0114 0.1897 0.2618 0.154 Uiso 1 1 calc R
N1 N 0.09836(16) 0.28878(19) 0.04949(10) 0.0556(5) Uani 1 1 d .
N2 N 0.00543(16) 0.2731(2) -0.01495(10) 0.0597(5) Uani 1 1 d .
H2 H 0.0027 0.1615 -0.0294 0.103(10) Uiso 1 1 d R
O1 O 0.13337(15) 0.3206(2) 0.17834(10) 0.0808(6) Uani 1 1 d .
O2 O -0.02488(17) 0.01323(17) 0.09052(10) 0.0817(6) Uani 1 1 d .

loop_
_atom_site_aniso_label
_atom_site_aniso_U_11
_atom_site_aniso_U_22
_atom_site_aniso_U_33
_atom_site_aniso_U_23
_atom_site_aniso_U_13
_atom_site_aniso_U_12
C1 0.0570(13) 0.0451(11) 0.0496(12) -0.0052(9) 0.0108(10) 0.0004(9)
C2 0.0759(16) 0.0509(13) 0.0529(13) -0.0041(10) 0.0125(12) -0.0044(11)
C3 0.096(2) 0.0677(16) 0.0843(19) -0.0058(14) 0.0345(16) -0.0190(14)
C4 0.0794(18) 0.0741(16) 0.0665(16) -0.0106(12) 0.0296(14) -0.0109(13)
C5 0.0716(15) 0.0582(13) 0.0682(15) -0.0094(11) 0.0200(13) 0.0020(11)
C6 0.0641(15) 0.0552(12) 0.0481(13) -0.0049(10) 0.0097(11) -0.0022(10)
C7 0.0639(14) 0.0473(11) 0.0532(13) -0.0014(9) 0.0078(11) 0.0014(10)
C8 0.0662(16) 0.0461(12) 0.0716(16) -0.0005(10) 0.0250(13) 0.0046(10)
C9 0.0637(17) 0.0749(17) 0.090(2) 0.0048(14) 0.0191(15) 0.0094(12)
C10 0.0658(19) 0.087(2) 0.140(3) -0.0016(19) 0.035(2) 0.0109(14)
C11 0.092(3) 0.117(3) 0.178(4) -0.005(3) 0.079(3) 0.007(2)
C12 0.125(3) 0.149(4) 0.130(3) -0.006(3) 0.084(3) 0.006(3)
C13 0.093(2) 0.098(2) 0.082(2) -0.0065(16) 0.0411(18) 0.0032(16)
C14 0.0725(16) 0.0549(13) 0.0574(14) -0.0020(10) 0.0047(12) 0.0030(11)
C15 0.0695(16) 0.0567(13) 0.0632(15) 0.0015(11) 0.0114(13) -0.0006(11)
C16 0.0630(15) 0.0646(14) 0.0602(14) -0.0035(11) 0.0133(12) -0.0020(11)
C17 0.0813(19) 0.0661(17) 0.103(2) 0.0036(15) -0.0031(17) -0.0043(14)
C18 0.087(2) 0.0745(18) 0.124(3) -0.0030(18) -0.004(2) -0.0174(16)
C19 0.0726(18) 0.096(2) 0.084(2) -0.0172(16) 0.0062(16) -0.0109(16)
C20 0.0704(18) 0.094(2) 0.0682(17) -0.0024(14) 0.0060(14) 0.0044(15)
C21 0.0734(17) 0.0698(15) 0.0675(16) 0.0023(12) 0.0097(14) 0.0015(13)
C22 0.118(3) 0.130(3) 0.156(4) -0.020(3) 0.085(3) -0.010(2)
C23 0.138(3) 0.103(2) 0.0630(18) -0.0005(16) 0.0207(19) -0.006(2)
N1 0.0571(12) 0.0597(11) 0.0486(10) -0.0035(8) 0.0118(9) -0.0001(8)
N2 0.0665(13) 0.0622(12) 0.0469(10) -0.0032(8) 0.0091(9) 0.0016(9)
O1 0.0706(12) 0.1139(14) 0.0531(10) -0.0153(9) 0.0076(9) -0.0115(10)
O2 0.1220(16) 0.0501(9) 0.0767(12) -0.0048(8) 0.0328(11) 0.0106(9)

loop_
_atom_type_symbol
_atom_type_description
_atom_type_scat_dispersion_real
_atom_type_scat_dispersion_imag
_atom_type_scat_source
C C 0.0033 0.0016 'International Tables Vol C Tables 4.2.6.8 and 6.1.1.4'
H H 0 0 'International Tables Vol C Tables 4.2.6.8 and 6.1.1.4'
N N 0.0061 0.0033 'International Tables Vol C Tables 4.2.6.8 and 6.1.1.4'
O O 0.0106 0.006 'International Tables Vol C Tables 4.2.6.8 and 6.1.1.4'

loop_
_geom_angle_atom_site_label_1
_geom_angle_atom_site_label_2
_geom_angle_atom_site_label_3
_geom_angle
C5 C1 C6 117.10(18)
C5 C1 C2 104.14(19)
C6 C1 C2 108.73(18)
C5 C1 C7 115.67(18)
C6 C1 C7 100.53(18)
C2 C1 C7 110.66(17)
O2 C2 C3 127.7(2)
O2 C2 C1 123.7(2)
C3 C2 C1 108.6(2)
C2 C3 C4 105.1(2)
C2 C3 H3A 110.7
C4 C3 H3A 110.7
C2 C3 H3B 110.7
C4 C3 H3B 110.7
H3A C3 H3B 108.8
C22 C4 C3 113.2(2)
C22 C4 C5 111.8(3)
C3 C4 C5 103.3(2)
C22 C4 C23 110.7(3)
C3 C4 C23 107.9(2)
C5 C4 C23 109.6(2)
C1 C5 C4 108.37(18)
C1 C5 H5A 110
C4 C5 H5A 110
C1 C5 H5B 110
C4 C5 H5B 110
H5A C5 H5B 108.4
O1 C6 N1 126.4(2)
O1 C6 C1 125.8(2)
N1 C6 C1 107.79(18)
N2 C7 C14 110.90(18)
N2 C7 C1 105.28(17)
C14 C7 C1 116.57(19)
N2 C7 H7 107.9
C14 C7 H7 107.9
C1 C7 H7 107.9
C13 C8 C9 119.7(3)
C13 C8 N1 119.3(3)
C9 C8 N1 121.0(2)
C10 C9 C8 119.9(3)
C10 C9 H9 120
C8 C9 H9 120
C11 C10 C9 120.6(4)
C11 C10 H10 119.7
C9 C10 H10 119.7
C10 C11 C12 119.5(3)
C10 C11 H11 120.2
C12 C11 H11 120.2
C13 C12 C11 121.1(4)
C13 C12 H12 119.4
C11 C12 H12 119.4
C12 C13 C8 119.1(4)
C12 C13 H13 120.4
C8 C13 H13 120.4
C15 C14 C7 124.1(2)
C15 C14 H14 117.9
C7 C14 H14 117.9
C14 C15 C16 127.9(2)
C14 C15 H15 116.1
C16 C15 H15 116.1
C21 C16 C17 117.2(2)
C21 C16 C15 119.4(2)
C17 C16 C15 123.4(2)
C18 C17 C16 120.3(3)
C18 C17 H17 119.8
C16 C17 H17 119.8
C19 C18 C17 121.0(3)
C19 C18 H18 119.5
C17 C18 H18 119.5
C20 C19 C18 119.4(3)
C20 C19 H19 120.3
C18 C19 H19 120.3
C19 C20 C21 120.4(3)
C19 C20 H20 119.8
C21 C20 H20 119.8
C20 C21 C16 121.6(3)
C20 C21 H21 119.2
C16 C21 H21 119.2
C4 C22 H22A 109.5
C4 C22 H22B 109.5
H22A C22 H22B 109.5
C4 C22 H22C 109.5
H22A C22 H22C 109.5
H22B C22 H22C 109.5
C4 C23 H23A 109.5
C4 C23 H23B 109.5
H23A C23 H23B 109.5
C4 C23 H23C 109.5
H23A C23 H23C 109.5
H23B C23 H23C 109.5
C6 N1 C8 129.4(2)
C6 N1 N2 113.60(18)
C8 N1 N2 116.98(18)
N1 N2 C7 104.08(16)
N1 N2 H2 105.6
C7 N2 H2 108.7

loop_
_geom_bond_atom_site_label_1
_geom_bond_atom_site_label_2
_geom_bond_distance
C1 C5 1.520(3)
C1 C6 1.521(3)
C1 C2 1.542(3)
C1 C7 1.552(3)
C2 O2 1.201(3)
C2 C3 1.488(4)
C3 C4 1.530(3)
C3 H3A 0.97
C3 H3B 0.97
C4 C22 1.529(4)
C4 C5 1.535(4)
C4 C23 1.540(4)
C5 H5A 0.97
C5 H5B 0.97
C6 O1 1.219(3)
C6 N1 1.359(3)
C7 N2 1.472(3)
C7 C14 1.494(3)
C7 H7 0.98
C8 C13 1.377(4)
C8 C9 1.384(4)
C8 N1 1.410(3)
C9 C10 1.379(4)
C9 H9 0.93
C10 C11 1.346(6)
C10 H10 0.93
C11 C12 1.381(6)
C11 H11 0.93
C12 C13 1.371(5)
C12 H12 0.93
C13 H13 0.93
C14 C15 1.304(3)
C14 H14 0.93
C15 C16 1.465(3)
C15 H15 0.93
C16 C21 1.383(3)
C16 C17 1.387(4)
C17 C18 1.381(4)
C17 H17 0.93
C18 C19 1.360(4)
C18 H18 0.93
C19 C20 1.354(4)
C19 H19 0.93
C20 C21 1.373(4)
C20 H20 0.93
C21 H21 0.93
C22 H22A 0.96
C22 H22B 0.96
C22 H22C 0.96
C23 H23A 0.96
C23 H23B 0.96
C23 H23C 0.96
N1 N2 1.432(3)
N2 H2 1.0706
